data_4502332
loop_
_publ_author_name
'Cheney, Miranda L.'
'Shan, Ning'
'Healey, Elisabeth R.'
'Hanna, Mazen'
'Wojtas, Lukasz'
'Zaworotko, Michael J.'
'Sava, Vasyl'
'Song, Shijie'
'Sanchez-Ramos, Juan R.'

_publ_section_title
;
 Effects of Crystal Form on Solubility and Pharmacokinetics: A Crystal
 Engineering Case Study of Lamotrigine
;
_journal_issue 1
_journal_name_full 'Crystal Growth &amp; Design'
_journal_page_first 394
_journal_paper_doi 10.1021/cg901010v
_journal_volume 10
_journal_year 2010
_chemical_formula_moiety 'C9 H7 Cl2 N5, C8 H8 O3'
_chemical_formula_sum 'C17 H15 Cl2 N5 O3'
_chemical_formula_weight 408.24
_chemical_name_common 2
_chemical_name_systematic
; 
 Lamotrigine methylparaben form II cocrystal 
;
_space_group_IT_number 2
_symmetry_cell_setting triclinic
_symmetry_space_group_name_Hall '-P 1'
_symmetry_space_group_name_H-M 'P -1'
_atom_sites_solution_hydrogens geom
_atom_sites_solution_primary direct
_atom_sites_solution_secondary difmap
_cell_angle_alpha 107.05(3)
_cell_angle_beta 102.10(3)
_cell_angle_gamma 112.50(3)
_cell_formula_units_Z 2
_cell_length_a 8.8957(18)
_cell_length_b 11.409(2)
_cell_length_c 12.040(2)
_cell_measurement_temperature 100(2)
_cell_volume 1005.1(6)
_computing_cell_refinement 'SAINT (Bruker, 2002)'
_computing_data_collection 'SMART (Bruker, 2002)'
_computing_data_reduction 'SAINT (Bruker, 2002)'
_computing_publication_material 'SHELXL-97 (Sheldrick, 1997)'
_computing_structure_refinement 'SHELXL-97 (Sheldrick, 1997)'
_computing_structure_solution 'SHELXS-97 (Sheldrick, 1990)'
_diffrn_ambient_temperature 100(2)
_diffrn_measured_fraction_theta_full 0.960
_diffrn_measured_fraction_theta_max 0.960
_diffrn_measurement_device_type 'BRUKER SMART APEXII CCD'
_diffrn_measurement_method 'omega scans'
_diffrn_radiation_monochromator graphite
_diffrn_radiation_source 'fine-focus sealed tube'
_diffrn_radiation_type MoK\a
_diffrn_radiation_wavelength 0.71073
_diffrn_reflns_av_R_equivalents 0.0276
_diffrn_reflns_av_sigmaI/netI 0.0676
_diffrn_reflns_limit_h_max 10
_diffrn_reflns_limit_h_min -7
_diffrn_reflns_limit_k_max 12
_diffrn_reflns_limit_k_min -13
_diffrn_reflns_limit_l_max 10
_diffrn_reflns_limit_l_min -14
_diffrn_reflns_number 4879
_diffrn_reflns_theta_full 24.87
_diffrn_reflns_theta_max 24.87
_diffrn_reflns_theta_min 2.12
_exptl_absorpt_coefficient_mu 0.350
_exptl_absorpt_correction_T_max 0.9659
_exptl_absorpt_correction_T_min 0.9659
_exptl_absorpt_correction_type multi-scan
_exptl_absorpt_process_details 'SADABS; (Sheldrick, 2003)'
_exptl_crystal_colour colourless
_exptl_crystal_density_diffrn 1.349
_exptl_crystal_density_method 'not measured'
_exptl_crystal_description block
_exptl_crystal_F_000 420
_exptl_crystal_size_max 0.10
_exptl_crystal_size_mid 0.10
_exptl_crystal_size_min 0.10
_refine_diff_density_max 0.192
_refine_diff_density_min -0.276
_refine_diff_density_rms 0.052
_refine_ls_extinction_method none
_refine_ls_goodness_of_fit_ref 1.070
_refine_ls_hydrogen_treatment constr
_refine_ls_matrix_type full
_refine_ls_number_parameters 337
_refine_ls_number_reflns 3370
_refine_ls_number_restraints 6
_refine_ls_restrained_S_all 1.070
_refine_ls_R_factor_all 0.0929
_refine_ls_R_factor_gt 0.0642
_refine_ls_shift/su_max 0.000
_refine_ls_shift/su_mean 0.000
_refine_ls_structure_factor_coef Fsqd
_refine_ls_weighting_details 'calc w=1/[\s^2^(Fo^2^)+(0.0484P)^2^+0.8794P] where P=(Fo^2^+2Fc^2^)/3'
_refine_ls_weighting_scheme calc
_refine_ls_wR_factor_gt 0.1380
_refine_ls_wR_factor_ref 0.1542
_reflns_number_gt 2420
_reflns_number_total 3370
_reflns_threshold_expression >2sigma(I)
_cod_data_source_file cg901010v_si_004.cif
_cod_data_source_block 2_mp2_mc361
_cod_original_cell_volume 1005.0(4)
_cod_original_sg_symbol_H-M P-1
_cod_database_code 4502332

loop_
_symmetry_equiv_pos_as_xyz
'x, y, z'
'-x, -y, -z'

loop_
_atom_site_label
_atom_site_type_symbol
_atom_site_fract_x
_atom_site_fract_y
_atom_site_fract_z
_atom_site_U_iso_or_equiv
_atom_site_adp_type
_atom_site_occupancy
_atom_site_symmetry_multiplicity
_atom_site_calc_flag
_atom_site_refinement_flags
_atom_site_disorder_assembly
_atom_site_disorder_group
C1 C 0.7488(4) 0.6845(4) 0.6286(3) 0.0319(9) Uani 1 1 d . . .
H1 H 0.8164 0.6414 0.6496 0.038 Uiso 1 1 calc R . .
C2 C 0.7211(4) 0.7735(3) 0.7236(3) 0.0284(8) Uani 1 1 d . . .
C3 C 0.6164(4) 0.8355(4) 0.6903(3) 0.0314(8) Uani 1 1 d . . .
H3 H 0.5947 0.8927 0.7530 0.038 Uiso 1 1 calc R . .
C4 C 0.5451(4) 0.8122(4) 0.5647(3) 0.0325(9) Uani 1 1 d . . .
H4 H 0.4765 0.8546 0.5436 0.039 Uiso 1 1 calc R . .
C5 C 0.5751(4) 0.7260(3) 0.4697(3) 0.0285(8) Uani 1 1 d . . .
C6 C 0.6754(4) 0.6608(3) 0.5036(3) 0.0327(9) Uani 1 1 d . . .
H6 H 0.6928 0.6003 0.4404 0.039 Uiso 1 1 calc R . .
C7 C 0.5053(4) 0.7034(3) 0.3352(3) 0.0307(8) Uani 1 1 d . . .
C8 C 0.3519(5) 0.7637(4) 0.1892(3) 0.0421(10) Uani 1 1 d . . .
H8A H 0.2926 0.8203 0.1872 0.051 Uiso 1 1 calc R . .
H8B H 0.2694 0.6658 0.1338 0.051 Uiso 1 1 calc R . .
H8C H 0.4499 0.7961 0.1611 0.051 Uiso 1 1 calc R . .
Cl11 Cl 0.7582(3) 0.5901(2) 0.0371(2) 0.0402(6) Uani 0.40 1 d PD A 1
Cl41 Cl 1.0621(15) 0.5784(12) 0.4703(10) 0.033(2) Uani 0.20 1 d PD . 1
Cl12 Cl 0.8762(4) 0.9139(3) 0.1848(3) 0.0552(8) Uani 0.40 1 d PD B 1
Cl32 Cl 1.1988(7) 0.9100(6) 0.6143(6) 0.0492(16) Uani 0.20 1 d PD C 1
C121 C 0.9544(14) 0.8267(11) 0.2576(12) 0.047(3) Uani 0.60 1 d PD D 1
H121 H 0.9226 0.8754 0.2134 0.057 Uiso 0.20 1 calc PR D 1
C141 C 1.0573(11) 0.8972(11) 0.3865(11) 0.043(2) Uani 0.60 1 d P D 1
H141 H 1.0959 0.9939 0.4293 0.052 Uiso 0.60 1 calc PR D 1
C131 C 1.1036(11) 0.8216(9) 0.4528(8) 0.043(2) Uani 0.60 1 d PD D 1
H131 H 1.1723 0.8685 0.5394 0.052 Uiso 0.40 1 calc PR D 1
C111 C 1.0468(15) 0.6787(12) 0.3892(10) 0.037(3) Uani 0.60 1 d PD D 1
H111 H 1.0776 0.6297 0.4335 0.044 Uiso 0.40 1 calc PR D 1
C161 C 0.8991(12) 0.6818(11) 0.1948(8) 0.043(2) Uani 0.60 1 d PD D 1
H161 H 0.8308 0.6344 0.1082 0.052 Uiso 0.20 1 calc PR D 1
C151 C 0.9447(17) 0.6066(16) 0.2601(10) 0.027(3) Uani 0.60 1 d P D 1
Cl42 Cl 1.0691(7) 0.6065(5) 0.4380(5) 0.0286(9) Uani 0.40 1 d PD E 2
Cl31 Cl 1.1850(4) 0.9344(3) 0.5483(3) 0.0473(8) Uani 0.40 1 d PD F 2
C112 C 1.014(2) 0.681(2) 0.3381(14) 0.030(4) Uani 0.40 1 d PD D 2
C122 C 0.9195(17) 0.8057(14) 0.1755(14) 0.044(3) Uani 0.40 1 d P D 2
H122 H 0.8878 0.8453 0.1213 0.052 Uiso 0.40 1 calc PR D 2
C132 C 1.0663(15) 0.8318(13) 0.3885(13) 0.034(3) Uani 0.40 1 d PD D 2
C142 C 1.0187(19) 0.8896(15) 0.3066(19) 0.036(4) Uani 0.40 1 d P D 2
H142 H 1.0531 0.9864 0.3391 0.044 Uiso 0.40 1 calc PR D 2
C152 C 0.921(2) 0.6009(19) 0.2078(15) 0.019(3) Uani 0.40 1 d P D 2
C162 C 0.8709(14) 0.6625(12) 0.1301(11) 0.025(3) Uani 0.40 1 d P D 2
H162 H 0.8022 0.6051 0.0443 0.030 Uiso 0.40 1 calc PR D 2
C17 C 0.8759(5) 0.4487(4) 0.1757(4) 0.0411(10) Uani 1 1 d . . .
C18 C 0.7815(4) 0.1738(3) 0.0746(3) 0.0275(8) Uani 1 1 d . D .
C19 C 0.6926(4) 0.3417(3) 0.1370(3) 0.0279(8) Uani 1 1 d . D .
N5 N 0.5666(4) 0.3784(3) 0.1522(3) 0.0366(8) Uani 1 1 d . . .
H5A H 0.4585 0.3134 0.1294 0.044 Uiso 1 1 calc R D .
H5B H 0.5936 0.4669 0.1847 0.044 Uiso 1 1 calc R . .
N3 N 0.7386(4) 0.0354(3) 0.0225(3) 0.0402(8) Uani 1 1 d . . .
H3A H 0.8196 0.0116 0.0123 0.048 Uiso 1 1 calc R . .
H3B H 0.6303 -0.0294 -0.0007 0.048 Uiso 1 1 calc R . .
N4 N 0.6463(3) 0.2027(3) 0.0861(3) 0.0276(7) Uani 1 1 d . . .
N2 N 0.9531(4) 0.2705(3) 0.1091(3) 0.0339(7) Uani 1 1 d . . .
N1 N 0.9991(4) 0.4108(3) 0.1625(3) 0.0442(9) Uani 1 1 d . D .
O1 O 0.7898(3) 0.8016(2) 0.8501(2) 0.0315(6) Uani 1 1 d . . .
H1C H 0.8631 0.7726 0.8605 0.038 Uiso 1 1 calc R . .
O3 O 0.4181(3) 0.7770(3) 0.3180(2) 0.0389(7) Uani 1 1 d . . .
O2 O 0.5242(3) 0.6270(3) 0.2469(2) 0.0396(7) Uani 1 1 d . . .

loop_
_atom_site_aniso_label
_atom_site_aniso_U_11
_atom_site_aniso_U_22
_atom_site_aniso_U_33
_atom_site_aniso_U_23
_atom_site_aniso_U_13
_atom_site_aniso_U_12
C1 0.0314(19) 0.032(2) 0.035(2) 0.0079(17) 0.0139(16) 0.0221(16)
C2 0.0244(18) 0.0240(18) 0.034(2) 0.0086(16) 0.0124(15) 0.0108(15)
C3 0.0327(19) 0.032(2) 0.031(2) 0.0057(16) 0.0165(16) 0.0199(16)
C4 0.034(2) 0.034(2) 0.038(2) 0.0135(17) 0.0169(17) 0.0231(17)
C5 0.0254(18) 0.0248(18) 0.034(2) 0.0076(16) 0.0126(15) 0.0128(15)
C6 0.037(2) 0.0267(19) 0.035(2) 0.0037(16) 0.0174(17) 0.0193(16)
C7 0.0285(19) 0.0258(19) 0.036(2) 0.0073(16) 0.0144(16) 0.0137(15)
C8 0.051(2) 0.044(2) 0.034(2) 0.0130(19) 0.0126(19) 0.028(2)
Cl11 0.0496(15) 0.0374(13) 0.0368(15) 0.0189(12) 0.0174(13) 0.0202(12)
Cl41 0.038(3) 0.028(4) 0.035(6) 0.011(3) 0.014(3) 0.017(3)
Cl12 0.0577(17) 0.0329(14) 0.074(2) 0.0255(14) 0.0190(14) 0.0206(12)
Cl32 0.028(3) 0.033(3) 0.054(4) -0.017(3) 0.012(3) 0.011(2)
C121 0.046(6) 0.029(6) 0.061(9) 0.009(7) 0.017(7) 0.022(5)
C141 0.035(4) 0.023(5) 0.058(7) 0.000(6) 0.018(5) 0.012(4)
C131 0.036(5) 0.036(5) 0.043(5) 0.005(4) 0.016(4) 0.011(4)
C111 0.028(5) 0.029(5) 0.032(8) -0.006(6) 0.008(5) 0.007(4)
C161 0.037(5) 0.042(6) 0.026(5) -0.003(6) -0.004(5) 0.017(4)
C151 0.027(5) 0.042(5) 0.026(8) 0.020(7) 0.014(6) 0.022(4)
Cl42 0.0315(14) 0.023(2) 0.028(3) 0.0072(14) 0.0083(16) 0.0134(15)
Cl31 0.0401(15) 0.0250(15) 0.054(2) -0.0072(15) 0.0155(16) 0.0121(12)
C112 0.024(8) 0.045(8) 0.010(10) -0.001(8) 0.003(8) 0.018(6)
C122 0.050(8) 0.048(8) 0.069(9) 0.040(8) 0.039(8) 0.038(7)
C132 0.027(6) 0.010(6) 0.058(10) 0.005(7) 0.020(7) 0.006(5)
C142 0.034(8) 0.012(7) 0.054(12) 0.003(9) 0.021(9) 0.008(6)
C152 0.023(6) 0.020(6) 0.032(11) 0.020(9) 0.016(8) 0.016(5)
C162 0.022(5) 0.018(5) 0.018(6) -0.003(6) -0.009(6) 0.008(4)
C17 0.032(2) 0.028(2) 0.065(3) 0.0130(19) 0.0249(19) 0.0174(17)
C18 0.0231(17) 0.0288(19) 0.0257(19) 0.0036(15) 0.0073(14) 0.0142(15)
C19 0.0259(18) 0.0269(18) 0.032(2) 0.0095(16) 0.0126(15) 0.0140(15)
N5 0.0286(16) 0.0246(16) 0.051(2) 0.0048(15) 0.0172(15) 0.0142(13)
N3 0.0219(15) 0.0258(17) 0.058(2) 0.0004(15) 0.0123(14) 0.0105(13)
N4 0.0247(15) 0.0238(15) 0.0287(16) 0.0028(13) 0.0093(12) 0.0125(12)
N2 0.0290(16) 0.0228(16) 0.047(2) 0.0078(14) 0.0161(14) 0.0137(13)
N1 0.0276(17) 0.0245(17) 0.072(2) 0.0077(16) 0.0203(16) 0.0121(14)
O1 0.0279(14) 0.0343(14) 0.0324(15) 0.0066(11) 0.0118(11) 0.0198(11)
O3 0.0507(16) 0.0419(16) 0.0338(15) 0.0132(12) 0.0173(12) 0.0320(13)
O2 0.0488(16) 0.0393(15) 0.0353(15) 0.0087(12) 0.0200(13) 0.0278(13)

loop_
_atom_type_symbol
_atom_type_description
_atom_type_scat_dispersion_real
_atom_type_scat_dispersion_imag
_atom_type_scat_source
C C 0.0033 0.0016 'International Tables Vol C Tables 4.2.6.8 and 6.1.1.4'
H H 0.0000 0.0000 'International Tables Vol C Tables 4.2.6.8 and 6.1.1.4'
N N 0.0061 0.0033 'International Tables Vol C Tables 4.2.6.8 and 6.1.1.4'
O O 0.0106 0.0060 'International Tables Vol C Tables 4.2.6.8 and 6.1.1.4'
Cl Cl 0.1484 0.1585 'International Tables Vol C Tables 4.2.6.8 and 6.1.1.4'

loop_
_geom_angle_atom_site_label_1
_geom_angle_atom_site_label_2
_geom_angle_atom_site_label_3
_geom_angle
C6 C1 C2 119.6(3)
C6 C1 H1 120.2
C2 C1 H1 120.2
O1 C2 C1 122.7(3)
O1 C2 C3 117.8(3)
C1 C2 C3 119.5(3)
C4 C3 C2 120.4(3)
C4 C3 H3 119.8
C2 C3 H3 119.8
C3 C4 C5 120.5(3)
C3 C4 H4 119.7
C5 C4 H4 119.7
C4 C5 C6 118.7(3)
C4 C5 C7 121.5(3)
C6 C5 C7 119.8(3)
C1 C6 C5 121.3(3)
C1 C6 H6 119.3
C5 C6 H6 119.3
O2 C7 O3 122.1(3)
O2 C7 C5 124.7(3)
O3 C7 C5 113.1(3)
O3 C8 H8A 109.5
O3 C8 H8B 109.5
H8A C8 H8B 109.5
O3 C8 H8C 109.5
H8A C8 H8C 109.5
H8B C8 H8C 109.5
C141 C121 C161 119.2(9)
C141 C121 H121 120.4
C161 C121 H121 120.4
C121 C141 C131 119.8(8)
C121 C141 H141 120.1
C131 C141 H141 120.1
C111 C131 C141 120.0(8)
C111 C131 H131 120.0
C141 C131 H131 120.0
C131 C111 C151 121.1(10)
C131 C111 H111 119.5
C151 C111 H111 119.5
C121 C161 C151 121.2(9)
C121 C161 H161 119.4
C151 C161 H161 119.4
C111 C151 C161 118.8(11)
C111 C151 C17 127.0(9)
C161 C151 C17 114.2(8)
C152 C112 C132 117.8(13)
C162 C122 C142 117.7(11)
C162 C122 H122 121.1
C142 C122 H122 121.1
C142 C132 C112 119.4(11)
C132 C142 C122 121.7(12)
C132 C142 H142 119.1
C122 C142 H142 119.1
C162 C152 C112 120.7(14)
C162 C152 C17 129.5(13)
C112 C152 C17 109.5(12)
C122 C162 C152 122.5(12)
C122 C162 H162 118.7
C152 C162 H162 118.7
N1 C17 C19 120.4(3)
N1 C17 C152 118.6(7)
C19 C17 C152 120.1(7)
N1 C17 C151 115.9(5)
C19 C17 C151 122.3(5)
C152 C17 C151 22.1(5)
N3 C18 N2 117.4(3)
N3 C18 N4 116.5(3)
N2 C18 N4 126.1(3)
N5 C19 N4 118.6(3)
N5 C19 C17 121.1(3)
N4 C19 C17 120.3(3)
C19 N5 H5A 120.0
C19 N5 H5B 120.0
H5A N5 H5B 120.0
C18 N3 H3A 120.0
C18 N3 H3B 120.0
H3A N3 H3B 120.0
C19 N4 C18 115.2(3)
C18 N2 N1 118.2(3)
C17 N1 N2 119.8(3)
C2 O1 H1C 109.5
C7 O3 C8 116.0(3)

loop_
_geom_bond_atom_site_label_1
_geom_bond_atom_site_label_2
_geom_bond_distance
_geom_bond_site_symmetry_2
C1 C6 1.407(5) .
C1 C2 1.424(5) .
C1 H1 0.9500 .
C2 O1 1.403(4) .
C2 C3 1.429(5) .
C3 C4 1.412(5) .
C3 H3 0.9500 .
C4 C5 1.419(5) .
C4 H4 0.9500 .
C5 C6 1.432(5) .
C5 C7 1.512(5) .
C6 H6 0.9500 .
C7 O2 1.249(4) .
C7 O3 1.372(4) .
C8 O3 1.478(4) .
C8 H8A 0.9800 .
C8 H8B 0.9800 .
C8 H8C 0.9800 .
Cl41 Cl41 2.123(16) 2_766
C121 C141 1.415(15) .
C121 C161 1.427(15) .
C121 H121 0.9500 .
C141 C131 1.445(13) .
C141 H141 0.9500 .
C131 C111 1.405(14) .
C131 H131 0.9500 .
C111 C151 1.415(11) .
C111 H111 0.9500 .
C161 C151 1.431(14) .
C161 H161 0.9500 .
C151 C17 1.573(15) .
C112 C152 1.420(16) .
C112 C132 1.49(2) .
C122 C162 1.411(18) .
C122 C142 1.44(2) .
C122 H122 0.9500 .
C132 C142 1.42(2) .
C142 H142 0.9500 .
C152 C162 1.419(17) .
C152 C17 1.528(18) .
C162 H162 0.9500 .
C17 N1 1.346(4) .
C17 C19 1.480(5) .
C18 N3 1.375(4) .
C18 N2 1.377(4) .
C18 N4 1.386(4) .
C19 N5 1.365(4) .
C19 N4 1.373(4) .
N5 H5A 0.8800 .
N5 H5B 0.8800 .
N3 H3A 0.8800 .
N3 H3B 0.8800 .
N2 N1 1.389(4) .
O1 H1C 0.8400 .

loop_
_geom_hbond_atom_site_label_D
_geom_hbond_atom_site_label_H
_geom_hbond_atom_site_label_A
_geom_hbond_distance_DH
_geom_hbond_distance_HA
_geom_hbond_distance_DA
_geom_hbond_angle_DHA
_geom_hbond_site_symmetry_A
N5 H5A O1 0.88 2.20 3.036(4) 157.4 2_666
N5 H5B O2 0.88 2.13 2.931(4) 151.3 .
N3 H3A O1 0.88 2.49 3.116(4) 129.1 1_544
N3 H3B N4 0.88 2.25 3.121(4) 172.3 2_655
O1 H1C N2 0.84 1.88 2.711(4) 173.3 2_766

loop_
_geom_torsion_atom_site_label_1
_geom_torsion_atom_site_label_2
_geom_torsion_atom_site_label_3
_geom_torsion_atom_site_label_4
_geom_torsion
C6 C1 C2 O1 179.8(3)
C6 C1 C2 C3 1.2(5)
O1 C2 C3 C4 179.4(3)
C1 C2 C3 C4 -1.9(5)
C2 C3 C4 C5 0.6(5)
C3 C4 C5 C6 1.4(5)
C3 C4 C5 C7 -177.9(3)
C2 C1 C6 C5 0.9(5)
C4 C5 C6 C1 -2.2(5)
C7 C5 C6 C1 177.2(3)
C4 C5 C7 O2 -178.6(3)
C6 C5 C7 O2 2.1(5)
C4 C5 C7 O3 1.9(4)
C6 C5 C7 O3 -177.4(3)
C161 C121 C141 C131 -0.5(15)
C121 C141 C131 C111 0.2(14)
C141 C131 C111 C151 0.1(16)
C141 C121 C161 C151 0.5(17)
C131 C111 C151 C161 -0.2(18)
C131 C111 C151 C17 178.3(9)
C121 C161 C151 C111 -0.1(18)
C121 C161 C151 C17 -178.8(9)
C152 C112 C132 C142 1(2)
C112 C132 C142 C122 0(2)
C162 C122 C142 C132 -0.2(19)
C132 C112 C152 C162 -4(2)
C132 C112 C152 C17 -178.7(11)
C142 C122 C162 C152 -2.0(19)
C112 C152 C162 C122 4(2)
C17 C152 C162 C122 178.1(12)
C162 C152 C17 N1 104.0(16)
C112 C152 C17 N1 -81.3(13)
C162 C152 C17 C19 -64.8(17)
C112 C152 C17 C19 109.9(12)
C162 C152 C17 C151 -167(4)
C112 C152 C17 C151 7.5(18)
C111 C151 C17 N1 -63.6(13)
C161 C151 C17 N1 114.9(9)
C111 C151 C17 C19 102.7(12)
C161 C151 C17 C19 -78.8(10)
C111 C151 C17 C152 -166(4)
C161 C151 C17 C152 12(2)
N1 C17 C19 N5 178.6(4)
C152 C17 C19 N5 -12.8(8)
C151 C17 C19 N5 13.0(7)
N1 C17 C19 N4 -0.8(6)
C152 C17 C19 N4 167.8(7)
C151 C17 C19 N4 -166.4(5)
N5 C19 N4 C18 -179.5(3)
C17 C19 N4 C18 -0.2(5)
N3 C18 N4 C19 -179.3(3)
N2 C18 N4 C19 -0.1(5)
N3 C18 N2 N1 -179.6(3)
N4 C18 N2 N1 1.2(5)
C19 C17 N1 N2 1.9(6)
C152 C17 N1 N2 -166.9(7)
C151 C17 N1 N2 168.4(5)
C18 N2 N1 C17 -2.1(5)
O2 C7 O3 C8 -1.7(5)
C5 C7 O3 C8 177.9(3)
